data_2228631
loop_
_publ_author_name
'Yao, Min'
'Ding, Yanfeng'
'Wang, Zi-jia'
'Deng, Yuheng'

_publ_section_title
;
 4,4'-Dibromo-7,7'-dimethoxy-1,1'-spirobiindane
;
_journal_coeditor_code ZQ2071
_journal_issue 12
_journal_name_full 'Acta Crystallographica Section E'
_journal_page_first o3191
_journal_paper_doi 10.1107/S1600536810046519
_journal_volume 66
_journal_year 2010
_chemical_formula_iupac 'C19 H18 Br2 O2'
_chemical_formula_moiety 'C19 H18 Br2 O2'
_chemical_formula_sum 'C19 H18 Br2 O2'
_chemical_formula_weight 438.15
_chemical_name_systematic
;
4,4'-Dibromo-7,7'-dimethoxy-1,1'-spirobiindane
;
_space_group_IT_number 2
_symmetry_cell_setting triclinic
_symmetry_space_group_name_Hall '-P 1'
_symmetry_space_group_name_H-M 'P -1'
_atom_sites_solution_hydrogens geom
_atom_sites_solution_primary direct
_atom_sites_solution_secondary difmap
_audit_creation_method SHELXL97
_cell_angle_alpha 112.047(2)
_cell_angle_beta 105.559(2)
_cell_angle_gamma 94.280(2)
_cell_formula_units_Z 2
_cell_length_a 8.3487(3)
_cell_length_b 10.4831(3)
_cell_length_c 11.6293(4)
_cell_measurement_reflns_used 9917
_cell_measurement_temperature 296(2)
_cell_measurement_theta_max 25.0
_cell_measurement_theta_min 2.2
_cell_volume 891.11(5)
_computing_cell_refinement 'APEX2 and SAINT (Bruker, 2007)'
_computing_data_collection 'APEX2 (Bruker, 2007)'
_computing_data_reduction 'SAINT (Bruker, 2007)'
_computing_molecular_graphics 'SHELXTL (Sheldrick, 2008)'
_computing_publication_material
;
SHELXTL (Sheldrick, 2008) and PLATON (Spek, 2009)
;
_computing_structure_refinement 'SHELXL97 (Sheldrick, 2008)'
_computing_structure_solution 'SHELXS97 (Sheldrick, 2008)'
_diffrn_ambient_temperature 296(2)
_diffrn_measured_fraction_theta_full 0.985
_diffrn_measured_fraction_theta_max 0.985
_diffrn_measurement_device_type 'Bruker APEXII CCD area-detector'
_diffrn_measurement_method \w
_diffrn_radiation_monochromator graphite
_diffrn_radiation_source 'fine-focus sealed tube'
_diffrn_radiation_type MoK\a
_diffrn_radiation_wavelength 0.71073
_diffrn_reflns_av_R_equivalents 0.0164
_diffrn_reflns_av_sigmaI/netI 0.0169
_diffrn_reflns_limit_h_max 9
_diffrn_reflns_limit_h_min -9
_diffrn_reflns_limit_k_max 12
_diffrn_reflns_limit_k_min -12
_diffrn_reflns_limit_l_max 13
_diffrn_reflns_limit_l_min -12
_diffrn_reflns_number 9917
_diffrn_reflns_theta_full 25.01
_diffrn_reflns_theta_max 25.01
_diffrn_reflns_theta_min 2.24
_exptl_absorpt_coefficient_mu 4.555
_exptl_absorpt_correction_T_max 0.659
_exptl_absorpt_correction_T_min 0.263
_exptl_absorpt_correction_type multi-scan
_exptl_absorpt_process_details '(<i>SADABS</i>; Bruker, 2007)'
_exptl_crystal_colour orange
_exptl_crystal_density_diffrn 1.633
_exptl_crystal_density_method 'not measured'
_exptl_crystal_description block
_exptl_crystal_F_000 436
_exptl_crystal_size_max 0.40
_exptl_crystal_size_mid 0.16
_exptl_crystal_size_min 0.10
_refine_diff_density_max 0.509
_refine_diff_density_min -0.406
_refine_ls_extinction_method none
_refine_ls_goodness_of_fit_ref 1.052
_refine_ls_hydrogen_treatment constr
_refine_ls_matrix_type full
_refine_ls_number_parameters 208
_refine_ls_number_reflns 3090
_refine_ls_number_restraints 0
_refine_ls_restrained_S_all 1.052
_refine_ls_R_factor_all 0.0421
_refine_ls_R_factor_gt 0.0302
_refine_ls_shift/su_max 0.001
_refine_ls_shift/su_mean 0.000
_refine_ls_structure_factor_coef Fsqd
_refine_ls_weighting_details 'w=1/[\s^2^(Fo^2^)+(0.0381P)^2^+0.4917P] where P=(Fo^2^+2Fc^2^)/3'
_refine_ls_weighting_scheme calc
_refine_ls_wR_factor_gt 0.0749
_refine_ls_wR_factor_ref 0.0813
_reflns_number_gt 2470
_reflns_number_total 3090
_reflns_threshold_expression I>2\s(I)
_cod_data_source_file zq2071.cif
_cod_data_source_block I
_cod_database_code 2228631
_cod_database_fobs_code 2228631

loop_
_symmetry_equiv_pos_as_xyz
'x, y, z'
'-x, -y, -z'

loop_
_atom_site_type_symbol
_atom_site_label
_atom_site_fract_x
_atom_site_fract_y
_atom_site_fract_z
_atom_site_U_iso_or_equiv
_atom_site_adp_type
_atom_site_calc_flag
_atom_site_refinement_flags
_atom_site_occupancy
_atom_site_disorder_assembly
_atom_site_disorder_group
Br Br1 1.10416(5) -0.01254(4) 0.77083(5) 0.08981(17) Uani d . 1 . .
Br Br2 0.47345(5) 0.80256(3) 0.72566(4) 0.07264(15) Uani d . 1 . .
O O1 0.5993(3) 0.3495(2) 0.9166(2) 0.0653(6) Uani d . 1 . .
O O2 0.4765(2) 0.18707(19) 0.5868(2) 0.0529(5) Uani d . 1 . .
C C1 0.9460(4) 0.1024(3) 0.8190(3) 0.0584(8) Uani d . 1 . .
C C2 0.8577(4) 0.0773(3) 0.8944(3) 0.0627(9) Uani d . 1 . .
H H2A 0.8767 0.0061 0.9227 0.075 Uiso calc R 1 . .
C C3 0.7404(4) 0.1577(3) 0.9285(3) 0.0578(8) Uani d . 1 . .
H H3A 0.6811 0.1406 0.9802 0.069 Uiso calc R 1 . .
C C4 0.7105(4) 0.2636(3) 0.8863(3) 0.0502(7) Uani d . 1 . .
C C5 0.7982(3) 0.2868(3) 0.8074(3) 0.0442(6) Uani d . 1 . .
C C6 0.9173(3) 0.2067(3) 0.7741(3) 0.0503(7) Uani d . 1 . .
C C7 0.9965(4) 0.2507(4) 0.6906(4) 0.0648(9) Uani d . 1 . .
H H7A 1.0008 0.1700 0.6160 0.078 Uiso calc R 1 . .
H H7B 1.1103 0.3053 0.7403 0.078 Uiso calc R 1 . .
C C8 0.8773(4) 0.3406(4) 0.6466(3) 0.0584(8) Uani d . 1 . .
H H8A 0.7945 0.2843 0.5614 0.070 Uiso calc R 1 . .
H H8B 0.9414 0.4179 0.6410 0.070 Uiso calc R 1 . .
C C9 0.7877(3) 0.3968(3) 0.7517(3) 0.0453(6) Uani d . 1 . .
C C10 0.8785(4) 0.5453(3) 0.8581(3) 0.0596(8) Uani d . 1 . .
H H10A 0.8676 0.5560 0.9420 0.072 Uiso calc R 1 . .
H H10B 0.9981 0.5610 0.8671 0.072 Uiso calc R 1 . .
C C11 0.7909(4) 0.6495(3) 0.8117(3) 0.0605(8) Uani d . 1 . .
H H11A 0.7849 0.7308 0.8851 0.073 Uiso calc R 1 . .
H H11B 0.8498 0.6804 0.7625 0.073 Uiso calc R 1 . .
C C12 0.6173(4) 0.5641(3) 0.7261(3) 0.0446(6) Uani d . 1 . .
C C13 0.4707(4) 0.6077(3) 0.6789(3) 0.0477(7) Uani d . 1 . .
C C14 0.3237(4) 0.5120(3) 0.6013(3) 0.0533(7) Uani d . 1 . .
H H14A 0.2257 0.5423 0.5707 0.064 Uiso calc R 1 . .
C C15 0.3202(4) 0.3699(3) 0.5681(3) 0.0498(7) Uani d . 1 . .
H H15A 0.2200 0.3052 0.5150 0.060 Uiso calc R 1 . .
C C16 0.4663(3) 0.3244(3) 0.6142(3) 0.0420(6) Uani d . 1 . .
C C17 0.6141(3) 0.4225(3) 0.6941(2) 0.0394(6) Uani d . 1 . .
C C18 0.5014(7) 0.3249(5) 0.9914(6) 0.1131(17) Uani d . 1 . .
H H18A 0.4297 0.3928 1.0065 0.170 Uiso calc R 1 . .
H H18B 0.5755 0.3330 1.0738 0.170 Uiso calc R 1 . .
H H18C 0.4326 0.2322 0.9444 0.170 Uiso calc R 1 . .
C C19 0.3276(4) 0.0840(3) 0.5120(4) 0.0867(13) Uani d . 1 . .
H H19A 0.3532 -0.0069 0.5001 0.130 Uiso calc R 1 . .
H H19B 0.2833 0.0871 0.4281 0.130 Uiso calc R 1 . .
H H19C 0.2449 0.1017 0.5568 0.130 Uiso calc R 1 . .

loop_
_atom_site_aniso_label
_atom_site_aniso_U_11
_atom_site_aniso_U_22
_atom_site_aniso_U_33
_atom_site_aniso_U_12
_atom_site_aniso_U_13
_atom_site_aniso_U_23
Br1 0.0726(3) 0.0841(3) 0.1278(4) 0.0397(2) 0.0242(2) 0.0606(3)
Br2 0.0993(3) 0.0474(2) 0.0780(3) 0.02663(18) 0.0233(2) 0.03427(17)
O1 0.0935(16) 0.0611(13) 0.0655(14) 0.0282(12) 0.0445(13) 0.0362(12)
O2 0.0505(11) 0.0347(10) 0.0600(13) 0.0049(9) 0.0086(10) 0.0121(9)
C1 0.0479(16) 0.0516(17) 0.069(2) 0.0128(14) 0.0002(16) 0.0302(16)
C2 0.064(2) 0.0506(18) 0.069(2) 0.0021(16) -0.0034(17) 0.0378(17)
C3 0.070(2) 0.0525(17) 0.0519(18) 0.0023(16) 0.0104(16) 0.0307(15)
C4 0.0597(17) 0.0444(15) 0.0418(16) 0.0028(14) 0.0080(14) 0.0199(13)
C5 0.0469(15) 0.0413(14) 0.0388(15) 0.0037(12) 0.0019(12) 0.0195(12)
C6 0.0423(15) 0.0500(16) 0.0544(18) 0.0049(13) 0.0030(13) 0.0261(14)
C7 0.0532(18) 0.074(2) 0.082(2) 0.0226(16) 0.0233(17) 0.0453(19)
C8 0.0534(17) 0.071(2) 0.069(2) 0.0182(16) 0.0219(16) 0.0454(18)
C9 0.0450(15) 0.0450(15) 0.0470(16) 0.0048(12) 0.0066(13) 0.0264(13)
C10 0.0592(18) 0.0503(17) 0.060(2) -0.0016(15) -0.0029(15) 0.0294(15)
C11 0.067(2) 0.0455(16) 0.061(2) 0.0013(15) 0.0026(17) 0.0274(15)
C12 0.0552(16) 0.0408(14) 0.0401(15) 0.0061(13) 0.0114(13) 0.0223(12)
C13 0.0643(18) 0.0431(15) 0.0461(16) 0.0183(14) 0.0188(15) 0.0273(13)
C14 0.0542(17) 0.0606(19) 0.0566(18) 0.0230(16) 0.0177(15) 0.0341(16)
C15 0.0428(15) 0.0515(17) 0.0507(17) 0.0052(13) 0.0079(13) 0.0219(14)
C16 0.0488(15) 0.0396(14) 0.0392(15) 0.0096(12) 0.0152(13) 0.0171(12)
C17 0.0459(14) 0.0409(14) 0.0343(14) 0.0087(12) 0.0114(12) 0.0195(12)
C18 0.155(4) 0.104(3) 0.152(5) 0.057(3) 0.111(4) 0.080(3)
C19 0.060(2) 0.0456(19) 0.131(4) 0.0056(17) 0.026(2) 0.015(2)

loop_
_atom_type_symbol
_atom_type_description
_atom_type_scat_dispersion_real
_atom_type_scat_dispersion_imag
_atom_type_scat_source
C C 0.0033 0.0016 'International Tables Vol C Tables 4.2.6.8 and 6.1.1.4'
H H 0.0000 0.0000 'International Tables Vol C Tables 4.2.6.8 and 6.1.1.4'
O O 0.0106 0.0060 'International Tables Vol C Tables 4.2.6.8 and 6.1.1.4'
Br Br -0.2901 2.4595 'International Tables Vol C Tables 4.2.6.8 and 6.1.1.4'

loop_
_geom_angle_atom_site_label_1
_geom_angle_atom_site_label_2
_geom_angle_atom_site_label_3
_geom_angle_site_symmetry_1
_geom_angle_site_symmetry_3
_geom_angle
_geom_angle_publ_flag
C4 O1 C18 . . 117.9(3) ?
C16 O2 C19 . . 118.4(2) ?
C2 C1 C6 . . 120.7(3) ?
C2 C1 Br1 . . 119.1(2) ?
C6 C1 Br1 . . 120.1(3) ?
C1 C2 C3 . . 120.1(3) ?
C1 C2 H2A . . 120.0 ?
C3 C2 H2A . . 120.0 ?
C2 C3 C4 . . 120.4(3) ?
C2 C3 H3A . . 119.8 ?
C4 C3 H3A . . 119.8 ?
O1 C4 C3 . . 124.6(3) ?
O1 C4 C5 . . 116.1(2) ?
C3 C4 C5 . . 119.3(3) ?
C6 C5 C4 . . 120.2(2) ?
C6 C5 C9 . . 111.3(2) ?
C4 C5 C9 . . 128.4(3) ?
C1 C6 C5 . . 119.2(3) ?
C1 C6 C7 . . 129.8(3) ?
C5 C6 C7 . . 111.0(2) ?
C6 C7 C8 . . 103.2(2) ?
C6 C7 H7A . . 111.1 ?
C8 C7 H7A . . 111.1 ?
C6 C7 H7B . . 111.1 ?
C8 C7 H7B . . 111.1 ?
H7A C7 H7B . . 109.1 ?
C7 C8 C9 . . 106.4(2) ?
C7 C8 H8A . . 110.5 ?
C9 C8 H8A . . 110.5 ?
C7 C8 H8B . . 110.5 ?
C9 C8 H8B . . 110.5 ?
H8A C8 H8B . . 108.6 ?
C17 C9 C5 . . 118.2(2) ?
C17 C9 C10 . . 101.5(2) ?
C5 C9 C10 . . 111.8(2) ?
C17 C9 C8 . . 111.6(2) ?
C5 C9 C8 . . 101.4(2) ?
C10 C9 C8 . . 112.7(2) ?
C11 C10 C9 . . 106.1(2) ?
C11 C10 H10A . . 110.5 ?
C9 C10 H10A . . 110.5 ?
C11 C10 H10B . . 110.5 ?
C9 C10 H10B . . 110.5 ?
H10A C10 H10B . . 108.7 ?
C12 C11 C10 . . 102.8(2) ?
C12 C11 H11A . . 111.2 ?
C10 C11 H11A . . 111.2 ?
C12 C11 H11B . . 111.2 ?
C10 C11 H11B . . 111.2 ?
H11A C11 H11B . . 109.1 ?
C17 C12 C13 . . 119.5(3) ?
C17 C12 C11 . . 110.9(2) ?
C13 C12 C11 . . 129.6(3) ?
C14 C13 C12 . . 120.5(2) ?
C14 C13 Br2 . . 119.9(2) ?
C12 C13 Br2 . . 119.6(2) ?
C13 C14 C15 . . 120.3(3) ?
C13 C14 H14A . . 119.9 ?
C15 C14 H14A . . 119.9 ?
C14 C15 C16 . . 120.0(3) ?
C14 C15 H15A . . 120.0 ?
C16 C15 H15A . . 120.0 ?
O2 C16 C17 . . 116.2(2) ?
O2 C16 C15 . . 124.6(2) ?
C17 C16 C15 . . 119.2(2) ?
C12 C17 C16 . . 120.6(2) ?
C12 C17 C9 . . 111.2(2) ?
C16 C17 C9 . . 128.2(2) ?
O1 C18 H18A . . 109.5 ?
O1 C18 H18B . . 109.5 ?
H18A C18 H18B . . 109.5 ?
O1 C18 H18C . . 109.5 ?
H18A C18 H18C . . 109.5 ?
H18B C18 H18C . . 109.5 ?
O2 C19 H19A . . 109.5 ?
O2 C19 H19B . . 109.5 ?
H19A C19 H19B . . 109.5 ?
O2 C19 H19C . . 109.5 ?
H19A C19 H19C . . 109.5 ?
H19B C19 H19C . . 109.5 ?

loop_
_geom_bond_atom_site_label_1
_geom_bond_atom_site_label_2
_geom_bond_site_symmetry_2
_geom_bond_distance
_geom_bond_publ_flag
Br1 C1 . 1.907(3) ?
Br2 C13 . 1.903(3) ?
O1 C4 . 1.364(4) ?
O1 C18 . 1.417(4) ?
O2 C16 . 1.367(3) ?
O2 C19 . 1.408(4) ?
C1 C2 . 1.368(5) ?
C1 C6 . 1.389(4) ?
C2 C3 . 1.381(5) ?
C2 H2A . 0.9300 ?
C3 C4 . 1.386(4) ?
C3 H3A . 0.9300 ?
C4 C5 . 1.392(4) ?
C5 C6 . 1.390(4) ?
C5 C9 . 1.517(3) ?
C6 C7 . 1.493(4) ?
C7 C8 . 1.538(4) ?
C7 H7A . 0.9700 ?
C7 H7B . 0.9700 ?
C8 C9 . 1.554(4) ?
C8 H8A . 0.9700 ?
C8 H8B . 0.9700 ?
C9 C17 . 1.515(4) ?
C9 C10 . 1.551(4) ?
C10 C11 . 1.539(4) ?
C10 H10A . 0.9700 ?
C10 H10B . 0.9700 ?
C11 C12 . 1.502(4) ?
C11 H11A . 0.9700 ?
C11 H11B . 0.9700 ?
C12 C17 . 1.384(4) ?
C12 C13 . 1.386(4) ?
C13 C14 . 1.367(4) ?
C14 C15 . 1.387(4) ?
C14 H14A . 0.9300 ?
C15 C16 . 1.390(4) ?
C15 H15A . 0.9300 ?
C16 C17 . 1.386(4) ?
C18 H18A . 0.9600 ?
C18 H18B . 0.9600 ?
C18 H18C . 0.9600 ?
C19 H19A . 0.9600 ?
C19 H19B . 0.9600 ?
C19 H19C . 0.9600 ?

loop_
_geom_hbond_atom_site_label_D
_geom_hbond_atom_site_label_H
_geom_hbond_atom_site_label_A
_geom_hbond_site_symmetry_D
_geom_hbond_site_symmetry_H
_geom_hbond_distance_DH
_geom_hbond_distance_HA
_geom_hbond_distance_DA
_geom_hbond_angle_DHA
_geom_hbond_publ_flag
C18 H18A O1 2_667 2_667 0.96 2.56 3.416(6) 148.5 y
C19 H19A O2 2_656 2_656 0.96 2.52 3.365(2) 146.9 y

loop_
_geom_torsion_atom_site_label_1
_geom_torsion_atom_site_label_2
_geom_torsion_atom_site_label_3
_geom_torsion_atom_site_label_4
_geom_torsion_site_symmetry_1
_geom_torsion_site_symmetry_2
_geom_torsion_site_symmetry_3
_geom_torsion_site_symmetry_4
_geom_torsion
_geom_torsion_publ_flag
C6 C1 C2 C3 . . . . -1.1(5) ?
Br1 C1 C2 C3 . . . . -178.9(2) ?
C1 C2 C3 C4 . . . . 0.4(5) ?
C18 O1 C4 C3 . . . . -3.1(5) ?
C18 O1 C4 C5 . . . . 176.9(4) ?
C2 C3 C4 O1 . . . . -179.0(3) ?
C2 C3 C4 C5 . . . . 1.0(4) ?
O1 C4 C5 C6 . . . . 178.4(3) ?
C3 C4 C5 C6 . . . . -1.5(4) ?
O1 C4 C5 C9 . . . . 0.8(4) ?
C3 C4 C5 C9 . . . . -179.2(3) ?
C2 C1 C6 C5 . . . . 0.5(5) ?
Br1 C1 C6 C5 . . . . 178.3(2) ?
C2 C1 C6 C7 . . . . -179.3(3) ?
Br1 C1 C6 C7 . . . . -1.5(5) ?
C4 C5 C6 C1 . . . . 0.8(4) ?
C9 C5 C6 C1 . . . . 178.8(2) ?
C4 C5 C6 C7 . . . . -179.4(3) ?
C9 C5 C6 C7 . . . . -1.4(3) ?
C1 C6 C7 C8 . . . . 165.1(3) ?
C5 C6 C7 C8 . . . . -14.7(4) ?
C6 C7 C8 C9 . . . . 24.5(3) ?
C6 C5 C9 C17 . . . . 138.9(3) ?
C4 C5 C9 C17 . . . . -43.4(4) ?
C6 C5 C9 C10 . . . . -103.8(3) ?
C4 C5 C9 C10 . . . . 74.0(4) ?
C6 C5 C9 C8 . . . . 16.5(3) ?
C4 C5 C9 C8 . . . . -165.7(3) ?
C7 C8 C9 C17 . . . . -151.6(3) ?
C7 C8 C9 C5 . . . . -24.9(3) ?
C7 C8 C9 C10 . . . . 94.8(3) ?
C17 C9 C10 C11 . . . . -26.4(3) ?
C5 C9 C10 C11 . . . . -153.3(3) ?
C8 C9 C10 C11 . . . . 93.2(3) ?
C9 C10 C11 C12 . . . . 25.7(3) ?
C10 C11 C12 C17 . . . . -15.2(3) ?
C10 C11 C12 C13 . . . . 164.8(3) ?
C17 C12 C13 C14 . . . . 0.0(4) ?
C11 C12 C13 C14 . . . . 180.0(3) ?
C17 C12 C13 Br2 . . . . 178.7(2) ?
C11 C12 C13 Br2 . . . . -1.3(4) ?
C12 C13 C14 C15 . . . . -0.5(4) ?
Br2 C13 C14 C15 . . . . -179.2(2) ?
C13 C14 C15 C16 . . . . 0.3(4) ?
C19 O2 C16 C17 . . . . 176.6(3) ?
C19 O2 C16 C15 . . . . -3.3(4) ?
C14 C15 C16 O2 . . . . -179.7(3) ?
C14 C15 C16 C17 . . . . 0.5(4) ?
C13 C12 C17 C16 . . . . 0.8(4) ?
C11 C12 C17 C16 . . . . -179.2(3) ?
C13 C12 C17 C9 . . . . 178.2(2) ?
C11 C12 C17 C9 . . . . -1.8(3) ?
O2 C16 C17 C12 . . . . 179.1(2) ?
C15 C16 C17 C12 . . . . -1.0(4) ?
O2 C16 C17 C9 . . . . 2.1(4) ?
C15 C16 C17 C9 . . . . -178.0(3) ?
C5 C9 C17 C12 . . . . 140.4(3) ?
C10 C9 C17 C12 . . . . 17.7(3) ?
C8 C9 C17 C12 . . . . -102.6(3) ?
C5 C9 C17 C16 . . . . -42.4(4) ?
C10 C9 C17 C16 . . . . -165.1(3) ?
C8 C9 C17 C16 . . . . 74.6(3) ?

loop_
_cod_related_entry_id
_cod_related_entry_database
_cod_related_entry_code
1 ChemSpider 9786626
